data_2229953
loop_
_publ_author_name
'Liu, Li-Juan'
'Meng, Fan-Jie'
'Xu, Hao'
'Wang, Daqi'
'Zhao, Chang-Qiu'

_publ_section_title
;
 <i>N</i>-<i>tert</i>-Butyl <i>O</i>-2-isopropyl-5-methylcyclohexyl
 phenylphosphonamidate
;
_journal_coeditor_code CV5071
_journal_issue 5
_journal_name_full 'Acta Crystallographica Section E'
_journal_page_first o1244
_journal_paper_doi 10.1107/S1600536811012864
_journal_volume 67
_journal_year 2011
_chemical_formula_iupac 'C20 H34 N O2 P'
_chemical_formula_moiety 'C20 H34 N O2 P'
_chemical_formula_sum 'C20 H34 N O2 P'
_chemical_formula_weight 351.45
_chemical_name_systematic
;
<i>N</i>-<i>tert</i>-Butyl <i>O</i>-2-isopropyl-5-methylcyclohexyl
phenylphosphonamidate
;
_space_group_IT_number 19
_symmetry_cell_setting orthorhombic
_symmetry_space_group_name_Hall 'P 2ac 2ab'
_symmetry_space_group_name_H-M 'P 21 21 21'
_atom_sites_solution_hydrogens geom
_atom_sites_solution_primary direct
_atom_sites_solution_secondary difmap
_audit_creation_method SHELXL-97
_cell_angle_alpha 90.00
_cell_angle_beta 90.00
_cell_angle_gamma 90.00
_cell_formula_units_Z 4
_cell_length_a 8.305(3)
_cell_length_b 11.064(4)
_cell_length_c 22.557(9)
_cell_measurement_reflns_used 1474
_cell_measurement_temperature 298(2)
_cell_measurement_theta_max 17.9895
_cell_measurement_theta_min 2.6145
_cell_volume 2072.7(13)
_computing_cell_refinement 'SAINT (Bruker, 2007)'
_computing_data_collection 'SMART (Bruker, 2007)'
_computing_data_reduction 'SAINT (Bruker, 2007)'
_computing_molecular_graphics 'SHELXTL (Sheldrick, 2008)'
_computing_publication_material 'SHELXTL (Sheldrick, 2008)'
_computing_structure_refinement 'SHELXL97 (Sheldrick, 2008)'
_computing_structure_solution 'SHELXS97 (Sheldrick, 2008)'
_diffrn_ambient_temperature 298(2)
_diffrn_measured_fraction_theta_full 0.990
_diffrn_measured_fraction_theta_max 0.990
_diffrn_measurement_device_type 'Bruker SMART-1000 CCD area-detector'
_diffrn_measurement_method '\f and \w'
_diffrn_radiation_monochromator graphite
_diffrn_radiation_source 'fine-focus sealed tube'
_diffrn_radiation_type MoK\a
_diffrn_radiation_wavelength 0.71073
_diffrn_reflns_av_R_equivalents 0.0752
_diffrn_reflns_av_sigmaI/netI 0.0980
_diffrn_reflns_limit_h_max 9
_diffrn_reflns_limit_h_min -9
_diffrn_reflns_limit_k_max 13
_diffrn_reflns_limit_k_min -10
_diffrn_reflns_limit_l_max 25
_diffrn_reflns_limit_l_min -26
_diffrn_reflns_number 10336
_diffrn_reflns_theta_full 25.02
_diffrn_reflns_theta_max 25.02
_diffrn_reflns_theta_min 2.58
_exptl_absorpt_coefficient_mu 0.144
_exptl_absorpt_correction_T_max 0.9487
_exptl_absorpt_correction_T_min 0.9381
_exptl_absorpt_correction_type multi-scan
_exptl_absorpt_process_details '(SADABS; Sheldrick, 1996)'
_exptl_crystal_colour colourless
_exptl_crystal_density_diffrn 1.126
_exptl_crystal_density_method 'not measured'
_exptl_crystal_description block
_exptl_crystal_F_000 768
_exptl_crystal_size_max 0.45
_exptl_crystal_size_mid 0.40
_exptl_crystal_size_min 0.37
_refine_diff_density_max 0.272
_refine_diff_density_min -0.307
_refine_ls_abs_structure_details 'Flack (1983), 2085 Friedel pairs'
_refine_ls_abs_structure_Flack 0.06(17)
_refine_ls_extinction_method none
_refine_ls_goodness_of_fit_ref 1.021
_refine_ls_hydrogen_treatment constr
_refine_ls_matrix_type full
_refine_ls_number_parameters 223
_refine_ls_number_reflns 3610
_refine_ls_number_restraints 114
_refine_ls_restrained_S_all 1.113
_refine_ls_R_factor_all 0.1203
_refine_ls_R_factor_gt 0.0533
_refine_ls_shift/su_max 0.001
_refine_ls_shift/su_mean 0.000
_refine_ls_structure_factor_coef Fsqd
_refine_ls_weighting_details 'calc w=1/[\s^2^(Fo^2^)+(0.0457P)^2^] where P=(Fo^2^+2Fc^2^)/3'
_refine_ls_weighting_scheme calc
_refine_ls_wR_factor_gt 0.1043
_refine_ls_wR_factor_ref 0.1297
_reflns_number_gt 1993
_reflns_number_total 3610
_reflns_threshold_expression I>2\s(I)
_cod_data_source_file cv5071.cif
_cod_data_source_block I
_cod_original_cell_volume 2072.8(15)
_cod_database_code 2229953
_cod_database_fobs_code 2229953

loop_
_symmetry_equiv_pos_as_xyz
'x, y, z'
'-x+1/2, -y, z+1/2'
'-x, y+1/2, -z+1/2'
'x+1/2, -y+1/2, -z'

loop_
_atom_site_type_symbol
_atom_site_label
_atom_site_fract_x
_atom_site_fract_y
_atom_site_fract_z
_atom_site_U_iso_or_equiv
_atom_site_adp_type
_atom_site_calc_flag
_atom_site_refinement_flags
_atom_site_occupancy
_atom_site_symmetry_multiplicity
_atom_site_disorder_assembly
_atom_site_disorder_group
P P1 0.54415(14) 0.34918(10) 0.23972(5) 0.0462(3) Uani d U 1 1 . .
O O1 0.6726(3) 0.2945(3) 0.19552(12) 0.0503(8) Uani d . 1 1 . .
O O2 0.5009(3) 0.4756(2) 0.23040(13) 0.0578(9) Uani d U 1 1 . .
N N1 0.3903(4) 0.2570(3) 0.23664(16) 0.0521(9) Uani d U 1 1 . .
H H1 0.4139 0.1816 0.2332 0.063 Uiso calc R 1 1 . .
C C4 0.7421(5) 0.3383(5) 0.09282(17) 0.0586(13) Uani d . 1 1 . .
H H4 0.8542 0.3192 0.1027 0.070 Uiso calc R 1 1 . .
C C5 0.6512(5) 0.3284(4) 0.30808(17) 0.0418(11) Uani d . 1 1 . .
C C6 0.7238(7) 0.4734(5) 0.1000(2) 0.0679(14) Uani d . 1 1 . .
H H6 0.7301 0.4912 0.1425 0.082 Uiso calc R 1 1 . .
C C7 0.6383(5) 0.2641(4) 0.13399(18) 0.0511(12) Uani d . 1 1 . .
H H7 0.5247 0.2806 0.1256 0.061 Uiso calc R 1 1 . .
C C8 0.6923(6) 0.4277(4) 0.3410(2) 0.0624(14) Uani d . 1 1 . .
H H8 0.6632 0.5044 0.3281 0.075 Uiso calc R 1 1 . .
C C9 0.6699(6) 0.1301(4) 0.1270(2) 0.0636(14) Uani d . 1 1 . .
H H9A 0.7795 0.1132 0.1394 0.076 Uiso calc R 1 1 . .
H H9B 0.5983 0.0861 0.1533 0.076 Uiso calc R 1 1 . .
C C10 0.2175(5) 0.2851(4) 0.2390(2) 0.0605(12) Uani d U 1 1 . .
C C11 0.6471(7) 0.0842(5) 0.0651(2) 0.0708(15) Uani d . 1 1 . .
H H11 0.5336 0.0970 0.0551 0.085 Uiso calc R 1 1 . .
C C12 0.7434(7) 0.1585(6) 0.0229(2) 0.0831(17) Uani d . 1 1 . .
H H12A 0.7165 0.1348 -0.0173 0.100 Uiso calc R 1 1 . .
H H12B 0.8568 0.1418 0.0291 0.100 Uiso calc R 1 1 . .
C C13 0.6942(6) 0.2165(4) 0.3286(2) 0.0627(14) Uani d . 1 1 . .
H H13 0.6688 0.1482 0.3065 0.075 Uiso calc R 1 1 . .
C C14 0.7741(6) 0.2041(5) 0.3811(2) 0.0750(16) Uani d . 1 1 . .
H H14 0.7992 0.1275 0.3952 0.090 Uiso calc R 1 1 . .
C C15 0.8169(6) 0.3034(6) 0.4129(2) 0.0723(16) Uani d . 1 1 . .
H H15 0.8739 0.2941 0.4481 0.087 Uiso calc R 1 1 . .
C C16 0.7145(6) 0.2930(5) 0.0299(2) 0.0732(16) Uani d . 1 1 . .
H H16A 0.6046 0.3111 0.0183 0.088 Uiso calc R 1 1 . .
H H16B 0.7856 0.3362 0.0032 0.088 Uiso calc R 1 1 . .
C C17 0.1234(6) 0.1719(5) 0.2447(3) 0.1004(18) Uani d U 1 1 . .
H H17A 0.1550 0.1304 0.2802 0.151 Uiso calc R 1 1 . .
H H17B 0.1435 0.1211 0.2110 0.151 Uiso calc R 1 1 . .
H H17C 0.0107 0.1908 0.2467 0.151 Uiso calc R 1 1 . .
C C18 0.6792(8) -0.0509(5) 0.0587(2) 0.103(2) Uani d . 1 1 . .
H H18A 0.6648 -0.0744 0.0181 0.154 Uiso calc R 1 1 . .
H H18B 0.6054 -0.0951 0.0833 0.154 Uiso calc R 1 1 . .
H H18C 0.7876 -0.0683 0.0708 0.154 Uiso calc R 1 1 . .
C C19 0.5637(7) 0.5245(5) 0.0774(2) 0.0915(19) Uani d . 1 1 . .
H H19A 0.5523 0.5065 0.0360 0.137 Uiso calc R 1 1 . .
H H19B 0.5621 0.6105 0.0830 0.137 Uiso calc R 1 1 . .
H H19C 0.4764 0.4885 0.0990 0.137 Uiso calc R 1 1 . .
C C20 0.7781(7) 0.4143(5) 0.3941(2) 0.0723(16) Uani d . 1 1 . .
H H20 0.8077 0.4819 0.4160 0.087 Uiso calc R 1 1 . .
C C21 0.8611(8) 0.5424(6) 0.0696(3) 0.109(2) Uani d . 1 1 . .
H H21A 0.9626 0.5089 0.0817 0.163 Uiso calc R 1 1 . .
H H21B 0.8566 0.6261 0.0807 0.163 Uiso calc R 1 1 . .
H H21C 0.8502 0.5354 0.0274 0.163 Uiso calc R 1 1 . .
C C22 0.1788(8) 0.3622(6) 0.2900(3) 0.136(2) Uani d U 1 1 . .
H H22A 0.0641 0.3665 0.2948 0.204 Uiso calc R 1 1 . .
H H22B 0.2210 0.4419 0.2835 0.204 Uiso calc R 1 1 . .
H H22C 0.2260 0.3286 0.3252 0.204 Uiso calc R 1 1 . .
C C23 0.1671(8) 0.3533(7) 0.1851(3) 0.137(2) Uani d U 1 1 . .
H H23A 0.0565 0.3770 0.1890 0.206 Uiso calc R 1 1 . .
H H23B 0.1793 0.3028 0.1508 0.206 Uiso calc R 1 1 . .
H H23C 0.2332 0.4240 0.1809 0.206 Uiso calc R 1 1 . .

loop_
_atom_site_aniso_label
_atom_site_aniso_U_11
_atom_site_aniso_U_22
_atom_site_aniso_U_33
_atom_site_aniso_U_12
_atom_site_aniso_U_13
_atom_site_aniso_U_23
P1 0.0430(6) 0.0520(7) 0.0436(7) -0.0011(6) -0.0006(6) 0.0021(6)
O1 0.0398(17) 0.071(2) 0.0398(17) -0.0001(16) -0.0011(14) -0.0013(14)
O2 0.054(2) 0.0493(18) 0.070(2) -0.0005(15) -0.0028(16) 0.0074(15)
N1 0.037(2) 0.052(2) 0.068(2) -0.0012(17) 0.0005(19) -0.0009(19)
C4 0.042(3) 0.093(4) 0.041(3) 0.000(3) -0.004(2) 0.006(3)
C5 0.040(3) 0.051(3) 0.035(2) -0.003(2) -0.0010(19) 0.005(2)
C6 0.067(4) 0.075(4) 0.062(3) -0.014(3) 0.004(3) 0.001(3)
C7 0.040(3) 0.076(4) 0.038(3) -0.002(3) 0.003(2) -0.009(2)
C8 0.077(4) 0.057(3) 0.053(3) 0.008(3) -0.009(3) -0.005(3)
C9 0.053(3) 0.080(4) 0.058(3) 0.005(3) 0.003(2) -0.005(3)
C10 0.042(3) 0.065(3) 0.074(3) -0.004(2) 0.001(3) -0.003(3)
C11 0.065(4) 0.090(4) 0.057(3) 0.004(3) 0.001(3) -0.011(3)
C12 0.078(4) 0.115(5) 0.056(3) 0.008(4) 0.008(3) -0.014(3)
C13 0.074(4) 0.050(3) 0.064(3) 0.001(3) -0.017(3) -0.002(2)
C14 0.076(4) 0.076(4) 0.073(4) -0.001(3) -0.028(3) 0.010(3)
C15 0.067(4) 0.101(5) 0.048(3) 0.004(3) -0.019(3) 0.002(3)
C16 0.072(4) 0.104(5) 0.044(3) -0.003(3) 0.002(3) 0.001(3)
C17 0.055(3) 0.079(4) 0.168(5) -0.013(3) 0.010(4) -0.014(4)
C18 0.120(6) 0.098(5) 0.090(4) 0.020(4) -0.006(4) -0.037(3)
C19 0.097(5) 0.084(4) 0.093(4) -0.006(4) 0.017(4) 0.014(3)
C20 0.093(5) 0.064(4) 0.059(4) -0.002(4) -0.018(3) -0.016(3)
C21 0.098(5) 0.118(5) 0.110(5) -0.046(4) 0.018(4) 0.020(4)
C22 0.081(4) 0.143(5) 0.183(6) -0.013(4) 0.033(4) -0.072(5)
C23 0.074(4) 0.166(6) 0.172(6) -0.017(4) -0.036(4) 0.072(5)

loop_
_atom_type_symbol
_atom_type_description
_atom_type_scat_dispersion_real
_atom_type_scat_dispersion_imag
_atom_type_scat_source
C C 0.0033 0.0016 'International Tables Vol C Tables 4.2.6.8 and 6.1.1.4'
H H 0.0000 0.0000 'International Tables Vol C Tables 4.2.6.8 and 6.1.1.4'
N N 0.0061 0.0033 'International Tables Vol C Tables 4.2.6.8 and 6.1.1.4'
O O 0.0106 0.0060 'International Tables Vol C Tables 4.2.6.8 and 6.1.1.4'
P P 0.1023 0.0942 'International Tables Vol C Tables 4.2.6.8 and 6.1.1.4'

loop_
_geom_angle_atom_site_label_1
_geom_angle_atom_site_label_2
_geom_angle_atom_site_label_3
_geom_angle_site_symmetry_1
_geom_angle_site_symmetry_3
_geom_angle
_geom_angle_publ_flag
O2 P1 O1 . . 116.25(17) ?
O2 P1 N1 . . 113.53(18) ?
O1 P1 N1 . . 105.14(17) ?
O2 P1 C5 . . 111.6(2) ?
O1 P1 C5 . . 99.14(18) ?
N1 P1 C5 . . 110.08(19) ?
C7 O1 P1 . . 123.9(3) ?
C10 N1 P1 . . 129.0(3) ?
C10 N1 H1 . . 115.5 ?
P1 N1 H1 . . 115.5 ?
C7 C4 C6 . . 114.5(4) ?
C7 C4 C16 . . 108.0(4) ?
C6 C4 C16 . . 114.2(4) ?
C7 C4 H4 . . 106.5 ?
C6 C4 H4 . . 106.5 ?
C16 C4 H4 . . 106.5 ?
C13 C5 C8 . . 118.5(4) ?
C13 C5 P1 . . 122.4(4) ?
C8 C5 P1 . . 119.2(4) ?
C4 C6 C19 . . 114.6(4) ?
C4 C6 C21 . . 111.6(5) ?
C19 C6 C21 . . 108.2(4) ?
C4 C6 H6 . . 107.4 ?
C19 C6 H6 . . 107.4 ?
C21 C6 H6 . . 107.4 ?
O1 C7 C4 . . 110.4(4) ?
O1 C7 C9 . . 107.0(3) ?
C4 C7 C9 . . 111.7(4) ?
O1 C7 H7 . . 109.2 ?
C4 C7 H7 . . 109.2 ?
C9 C7 H7 . . 109.2 ?
C5 C8 C20 . . 120.4(5) ?
C5 C8 H8 . . 119.8 ?
C20 C8 H8 . . 119.8 ?
C11 C9 C7 . . 114.0(4) ?
C11 C9 H9A . . 108.7 ?
C7 C9 H9A . . 108.7 ?
C11 C9 H9B . . 108.7 ?
C7 C9 H9B . . 108.7 ?
H9A C9 H9B . . 107.6 ?
N1 C10 C22 . . 111.4(4) ?
N1 C10 C17 . . 109.8(4) ?
C22 C10 C17 . . 107.8(5) ?
N1 C10 C23 . . 110.6(4) ?
C22 C10 C23 . . 106.5(5) ?
C17 C10 C23 . . 110.6(5) ?
C12 C11 C9 . . 109.9(4) ?
C12 C11 C18 . . 112.7(5) ?
C9 C11 C18 . . 113.5(4) ?
C12 C11 H11 . . 106.8 ?
C9 C11 H11 . . 106.8 ?
C18 C11 H11 . . 106.8 ?
C11 C12 C16 . . 113.0(4) ?
C11 C12 H12A . . 109.0 ?
C16 C12 H12A . . 109.0 ?
C11 C12 H12B . . 109.0 ?
C16 C12 H12B . . 109.0 ?
H12A C12 H12B . . 107.8 ?
C5 C13 C14 . . 120.7(4) ?
C5 C13 H13 . . 119.6 ?
C14 C13 H13 . . 119.6 ?
C15 C14 C13 . . 120.3(5) ?
C15 C14 H14 . . 119.9 ?
C13 C14 H14 . . 119.9 ?
C20 C15 C14 . . 120.7(5) ?
C20 C15 H15 . . 119.7 ?
C14 C15 H15 . . 119.7 ?
C12 C16 C4 . . 113.3(4) ?
C12 C16 H16A . . 108.9 ?
C4 C16 H16A . . 108.9 ?
C12 C16 H16B . . 108.9 ?
C4 C16 H16B . . 108.9 ?
H16A C16 H16B . . 107.7 ?
C10 C17 H17A . . 109.5 ?
C10 C17 H17B . . 109.5 ?
H17A C17 H17B . . 109.5 ?
C10 C17 H17C . . 109.5 ?
H17A C17 H17C . . 109.5 ?
H17B C17 H17C . . 109.5 ?
C11 C18 H18A . . 109.5 ?
C11 C18 H18B . . 109.5 ?
H18A C18 H18B . . 109.5 ?
C11 C18 H18C . . 109.5 ?
H18A C18 H18C . . 109.5 ?
H18B C18 H18C . . 109.5 ?
C6 C19 H19A . . 109.5 ?
C6 C19 H19B . . 109.5 ?
H19A C19 H19B . . 109.5 ?
C6 C19 H19C . . 109.5 ?
H19A C19 H19C . . 109.5 ?
H19B C19 H19C . . 109.5 ?
C15 C20 C8 . . 119.4(5) ?
C15 C20 H20 . . 120.3 ?
C8 C20 H20 . . 120.3 ?
C6 C21 H21A . . 109.5 ?
C6 C21 H21B . . 109.5 ?
H21A C21 H21B . . 109.5 ?
C6 C21 H21C . . 109.5 ?
H21A C21 H21C . . 109.5 ?
H21B C21 H21C . . 109.5 ?
C10 C22 H22A . . 109.5 ?
C10 C22 H22B . . 109.5 ?
H22A C22 H22B . . 109.5 ?
C10 C22 H22C . . 109.5 ?
H22A C22 H22C . . 109.5 ?
H22B C22 H22C . . 109.5 ?
C10 C23 H23A . . 109.5 ?
C10 C23 H23B . . 109.5 ?
H23A C23 H23B . . 109.5 ?
C10 C23 H23C . . 109.5 ?
H23A C23 H23C . . 109.5 ?
H23B C23 H23C . . 109.5 ?

loop_
_geom_bond_atom_site_label_1
_geom_bond_atom_site_label_2
_geom_bond_site_symmetry_2
_geom_bond_distance
_geom_bond_publ_flag
P1 O2 . 1.459(3) ?
P1 O1 . 1.581(3) ?
P1 N1 . 1.636(3) ?
P1 C5 . 1.794(4) ?
O1 C7 . 1.456(5) ?
N1 C10 . 1.470(5) ?
N1 H1 . 0.8600 ?
C4 C7 . 1.510(6) ?
C4 C6 . 1.512(6) ?
C4 C16 . 1.524(6) ?
C4 H4 . 0.9800 ?
C5 C13 . 1.369(6) ?
C5 C8 . 1.370(6) ?
C6 C19 . 1.533(7) ?
C6 C21 . 1.534(7) ?
C6 H6 . 0.9800 ?
C7 C9 . 1.514(6) ?
C7 H7 . 0.9800 ?
C8 C20 . 1.400(6) ?
C8 H8 . 0.9300 ?
C9 C11 . 1.497(6) ?
C9 H9A . 0.9700 ?
C9 H9B . 0.9700 ?
C10 C22 . 1.469(7) ?
C10 C17 . 1.483(6) ?
C10 C23 . 1.490(7) ?
C11 C12 . 1.490(7) ?
C11 C18 . 1.525(7) ?
C11 H11 . 0.9800 ?
C12 C16 . 1.516(7) ?
C12 H12A . 0.9700 ?
C12 H12B . 0.9700 ?
C13 C14 . 1.365(6) ?
C13 H13 . 0.9300 ?
C14 C15 . 1.359(6) ?
C14 H14 . 0.9300 ?
C15 C20 . 1.338(6) ?
C15 H15 . 0.9300 ?
C16 H16A . 0.9700 ?
C16 H16B . 0.9700 ?
C17 H17A . 0.9600 ?
C17 H17B . 0.9600 ?
C17 H17C . 0.9600 ?
C18 H18A . 0.9600 ?
C18 H18B . 0.9600 ?
C18 H18C . 0.9600 ?
C19 H19A . 0.9600 ?
C19 H19B . 0.9600 ?
C19 H19C . 0.9600 ?
C20 H20 . 0.9300 ?
C21 H21A . 0.9600 ?
C21 H21B . 0.9600 ?
C21 H21C . 0.9600 ?
C22 H22A . 0.9600 ?
C22 H22B . 0.9600 ?
C22 H22C . 0.9600 ?
C23 H23A . 0.9600 ?
C23 H23B . 0.9600 ?
C23 H23C . 0.9600 ?

loop_
_geom_hbond_atom_site_label_D
_geom_hbond_atom_site_label_H
_geom_hbond_atom_site_label_A
_geom_hbond_site_symmetry_A
_geom_hbond_distance_DH
_geom_hbond_distance_HA
_geom_hbond_distance_DA
_geom_hbond_angle_DHA
N1 H1 O2 3_645 0.86 2.52 3.326(4) 156
C13 H13 O2 3_645 0.93 2.51 3.391(5) 157

loop_
_geom_torsion_atom_site_label_1
_geom_torsion_atom_site_label_2
_geom_torsion_atom_site_label_3
_geom_torsion_atom_site_label_4
_geom_torsion_site_symmetry_1
_geom_torsion_site_symmetry_2
_geom_torsion_site_symmetry_3
_geom_torsion_site_symmetry_4
_geom_torsion
_geom_torsion_publ_flag
O2 P1 O1 C7 . . . . -73.5(3) ?
N1 P1 O1 C7 . . . . 52.9(3) ?
C5 P1 O1 C7 . . . . 166.8(3) ?
O2 P1 N1 C10 . . . . -14.7(5) ?
O1 P1 N1 C10 . . . . -142.9(4) ?
C5 P1 N1 C10 . . . . 111.2(4) ?
O2 P1 C5 C13 . . . . 175.2(4) ?
O1 P1 C5 C13 . . . . -61.8(4) ?
N1 P1 C5 C13 . . . . 48.1(4) ?
O2 P1 C5 C8 . . . . -5.2(4) ?
O1 P1 C5 C8 . . . . 117.9(4) ?
N1 P1 C5 C8 . . . . -132.2(3) ?
C7 C4 C6 C19 . . . . -71.5(5) ?
C16 C4 C6 C19 . . . . 53.6(6) ?
C7 C4 C6 C21 . . . . 165.0(4) ?
C16 C4 C6 C21 . . . . -69.8(6) ?
P1 O1 C7 C4 . . . . 118.4(4) ?
P1 O1 C7 C9 . . . . -119.8(3) ?
C6 C4 C7 O1 . . . . -57.7(5) ?
C16 C4 C7 O1 . . . . 173.9(4) ?
C6 C4 C7 C9 . . . . -176.6(4) ?
C16 C4 C7 C9 . . . . 55.0(5) ?
C13 C5 C8 C20 . . . . 0.7(7) ?
P1 C5 C8 C20 . . . . -179.0(4) ?
O1 C7 C9 C11 . . . . -177.5(4) ?
C4 C7 C9 C11 . . . . -56.6(5) ?
P1 N1 C10 C22 . . . . -51.2(6) ?
P1 N1 C10 C17 . . . . -170.6(4) ?
P1 N1 C10 C23 . . . . 67.1(6) ?
C7 C9 C11 C12 . . . . 52.8(6) ?
C7 C9 C11 C18 . . . . -180.0(5) ?
C9 C11 C12 C16 . . . . -51.2(6) ?
C18 C11 C12 C16 . . . . -178.9(4) ?
C8 C5 C13 C14 . . . . 1.0(7) ?
P1 C5 C13 C14 . . . . -179.3(4) ?
C5 C13 C14 C15 . . . . -2.3(8) ?
C13 C14 C15 C20 . . . . 1.7(9) ?
C11 C12 C16 C4 . . . . 54.8(6) ?
C7 C4 C16 C12 . . . . -54.9(6) ?
C6 C4 C16 C12 . . . . 176.5(4) ?
C14 C15 C20 C8 . . . . 0.0(9) ?
C5 C8 C20 C15 . . . . -1.2(8) ?
